data_2231551
loop_
_publ_author_name
'Chen, Lai-Chen'
'Huo, Shu-Min'
'Chen, Hao-Zhao'
'Yang, Ya-Qing'
'Zeng, Rong-Hua'

_publ_section_title
;
 Poly[\m-aqua-diaqua(\m~3~-1<i>H</i>-benzimidazole-5-carboxylato-\k^3^<i>N</i>^3^:<i>O</i>,<i>O</i>')(\m~2~-1<i>H</i>-benzimidazole-5-carboxylato-\k^3^<i>N</i>^3^:<i>O</i>:<i>O</i>')-\m~5~-sulfato-\m~4~-sulfato-tricadmium]
;
_journal_coeditor_code HY2460
_journal_issue 9
_journal_name_full 'Acta Crystallographica Section E'
_journal_page_first m1312
_journal_page_last m1313
_journal_paper_doi 10.1107/S1600536811034477
_journal_volume 67
_journal_year 2011
_chemical_formula_iupac '[Cd3 (C8 H5 N2 O2)2 (S O4)2 (H2 O)3]'
_chemical_formula_moiety 'C16 H16 Cd3 N4 O15 S2'
_chemical_formula_sum 'C16 H16 Cd3 N4 O15 S2'
_chemical_formula_weight 905.65
_chemical_name_systematic
;
Poly[\m-aqua-diaqua(\m~3~-1<i>H</i>-benzimidazole-5-carboxylato-
\k^3^<i>N</i>^3^:<i>O</i>,<i>O</i>')(\m~2~-1<i>H</i>-benzimidazole-5-
carboxylato-\k^3^<i>N</i>^3^:<i>O</i>:<i>O</i>')-\m~5~-sulfato-\m~4~-sulfato-
tricadmium]
;
_space_group_IT_number 2
_symmetry_cell_setting triclinic
_symmetry_space_group_name_Hall '-P 1'
_symmetry_space_group_name_H-M 'P -1'
_atom_sites_solution_hydrogens geom
_atom_sites_solution_primary direct
_atom_sites_solution_secondary difmap
_audit_creation_method SHELXL-97
_cell_angle_alpha 104.3130(10)
_cell_angle_beta 96.6620(10)
_cell_angle_gamma 97.6460(10)
_cell_formula_units_Z 2
_cell_length_a 6.5932(8)
_cell_length_b 13.0463(16)
_cell_length_c 13.5933(16)
_cell_measurement_reflns_used 3917
_cell_measurement_temperature 298(2)
_cell_measurement_theta_max 25.2
_cell_measurement_theta_min 2.48
_cell_volume 1109.3(2)
_computing_cell_refinement 'SAINT (Bruker, 2007)'
_computing_data_collection 'APEX2 (Bruker, 2007)'
_computing_data_reduction SAINT
_computing_molecular_graphics 'ORTEPIII (Burnett & Johnson, 1996) and PLATON (Spek, 2009)'
_computing_publication_material SHELXL97
_computing_structure_refinement 'SHELXL97 (Sheldrick, 2008)'
_computing_structure_solution 'SHELXS97 (Sheldrick, 2008)'
_diffrn_ambient_temperature 298(2)
_diffrn_measured_fraction_theta_full 0.983
_diffrn_measured_fraction_theta_max 0.983
_diffrn_measurement_device_type 'Bruker APEXII CCD'
_diffrn_measurement_method '\f and \w scans'
_diffrn_radiation_monochromator graphite
_diffrn_radiation_source 'fine-focus sealed tube'
_diffrn_radiation_type MoK\a
_diffrn_radiation_wavelength 0.71073
_diffrn_reflns_av_R_equivalents 0.0196
_diffrn_reflns_av_sigmaI/netI 0.0359
_diffrn_reflns_limit_h_max 7
_diffrn_reflns_limit_h_min -7
_diffrn_reflns_limit_k_max 15
_diffrn_reflns_limit_k_min -13
_diffrn_reflns_limit_l_max 13
_diffrn_reflns_limit_l_min -16
_diffrn_reflns_number 5772
_diffrn_reflns_theta_full 25.20
_diffrn_reflns_theta_max 25.20
_diffrn_reflns_theta_min 1.94
_exptl_absorpt_coefficient_mu 3.131
_exptl_absorpt_correction_T_max 0.5083
_exptl_absorpt_correction_T_min 0.4535
_exptl_absorpt_correction_type multi-scan
_exptl_absorpt_process_details '(SADABS; Bruker, 2001)'
_exptl_crystal_colour colorless
_exptl_crystal_density_diffrn 2.711
_exptl_crystal_density_method 'not measured'
_exptl_crystal_description block
_exptl_crystal_F_000 872
_exptl_crystal_size_max 0.30
_exptl_crystal_size_mid 0.27
_exptl_crystal_size_min 0.25
_refine_diff_density_max 0.563
_refine_diff_density_min -0.713
_refine_ls_extinction_method none
_refine_ls_goodness_of_fit_ref 1.057
_refine_ls_hydrogen_treatment constr
_refine_ls_matrix_type full
_refine_ls_number_parameters 361
_refine_ls_number_reflns 3935
_refine_ls_number_restraints 1
_refine_ls_restrained_S_all 1.062
_refine_ls_R_factor_all 0.0282
_refine_ls_R_factor_gt 0.0252
_refine_ls_shift/su_max 0.001
_refine_ls_shift/su_mean 0.000
_refine_ls_structure_factor_coef Fsqd
_refine_ls_weighting_details 'calc w=1/[\s^2^(Fo^2^)+(0.0305P)^2^+1.2679P] where P=(Fo^2^+2Fc^2^)/3'
_refine_ls_weighting_scheme calc
_refine_ls_wR_factor_gt 0.0634
_refine_ls_wR_factor_ref 0.0674
_reflns_number_gt 3593
_reflns_number_total 3935
_reflns_threshold_expression >2\s(I)
_cod_data_source_file hy2460.cif
_cod_data_source_block I
_cod_depositor_comments
;
The following automatic conversions were performed:

'_symmetry_cell_setting' value 'Triclinic' changed to 'triclinic'
according to /home/saulius/struct/CIF-dictionaries/cif_core.dic
dictionary named 'cif_core.dic' version 2.4.1 from 2010-06-29.

Automatic conversion script
Id: cif_fix_values 1715 2011-07-08 13:25:40Z adriana 
;
_cod_database_code 2231551
_cod_database_fobs_code 2231551

loop_
_symmetry_equiv_pos_as_xyz
'x, y, z'
'-x, -y, -z'

loop_
_atom_site_type_symbol
_atom_site_label
_atom_site_fract_x
_atom_site_fract_y
_atom_site_fract_z
_atom_site_U_iso_or_equiv
_atom_site_adp_type
_atom_site_calc_flag
_atom_site_refinement_flags
_atom_site_occupancy
_atom_site_symmetry_multiplicity
Cd Cd1 0.61304(4) 0.48371(2) 0.37140(2) 0.01777(9) Uani d U 1 1
Cd Cd2 0.84093(4) 0.24373(2) 0.30872(2) 0.01851(9) Uani d . 1 1
Cd Cd3 1.17453(4) 0.31863(2) 0.10959(2) 0.01829(9) Uani d . 1 1
S S1 0.66513(14) 0.33480(8) 0.11673(7) 0.0152(2) Uani d . 1 1
S S2 1.12894(14) 0.49174(7) 0.36347(7) 0.0135(2) Uani d . 1 1
N N1 1.0207(5) 0.2733(3) -0.0571(2) 0.0197(7) Uani d . 1 1
C C6 1.0162(6) 0.3440(3) -0.1108(3) 0.0225(9) Uani d . 1 1
H H6 1.0520 0.4177 -0.0821 0.027 Uiso calc R 1 1
C C8 0.9189(6) 0.0704(3) -0.1153(3) 0.0154(8) Uani d . 1 1
H H8 0.9361 0.0589 -0.0502 0.018 Uiso calc R 1 1
C C7 0.9513(6) 0.1732(3) -0.1279(3) 0.0156(8) Uani d . 1 1
C C3 0.8338(6) 0.0033(3) -0.3013(3) 0.0218(9) Uani d . 1 1
H H3 0.8002 -0.0553 -0.3589 0.026 Uiso calc R 1 1
C C4 0.8563(7) 0.1046(4) -0.3146(3) 0.0246(9) Uani d . 1 1
H H4 0.8338 0.1158 -0.3797 0.030 Uiso calc R 1 1
C C5 0.9148(6) 0.1906(3) -0.2263(3) 0.0191(8) Uani d . 1 1
C C2 0.8598(6) -0.0150(3) -0.2030(3) 0.0161(8) Uani d . 1 1
C C16 0.6557(7) 0.8881(3) 0.4017(3) 0.0226(9) Uani d . 1 1
H H16 0.6714 0.8841 0.4695 0.027 Uiso calc R 1 1
C C9 0.6064(6) 0.6877(3) 0.3474(3) 0.0195(9) Uani d . 1 1
C C10 0.6106(6) 0.7927(3) 0.3226(3) 0.0183(8) Uani d . 1 1
C C15 0.6775(7) 0.9878(3) 0.3828(3) 0.0240(9) Uani d . 1 1
H H15 0.7064 1.0506 0.4361 0.029 Uiso calc R 1 1
O O6 0.8233(4) 0.2704(2) 0.1470(2) 0.0239(6) Uani d . 1 1
O O5 0.5458(5) 0.3615(2) 0.2041(2) 0.0259(7) Uani d . 1 1
O O8 0.7711(5) 0.4300(2) 0.0964(2) 0.0303(7) Uani d . 1 1
O O4 0.5783(5) 0.6023(2) 0.2762(2) 0.0275(7) Uani d . 1 1
O O3 0.6395(5) 0.6846(2) 0.4412(2) 0.0257(6) Uani d U 1 1
O O9 0.9346(4) 0.4272(2) 0.3769(2) 0.0198(6) Uani d . 1 1
O O10 1.0948(5) 0.6016(2) 0.3744(2) 0.0238(6) Uani d . 1 1
O O12 1.1865(5) 0.4465(2) 0.2640(2) 0.0276(7) Uani d . 1 1
O O7 0.5172(5) 0.2693(2) 0.0280(2) 0.0295(7) Uani d . 1 1
C C11 0.5815(6) 0.7939(3) 0.2201(3) 0.0182(8) Uani d . 1 1
H H11 0.5493 0.7311 0.1668 0.022 Uiso calc R 1 1
C C12 0.6033(6) 0.8950(3) 0.2021(3) 0.0170(8) Uani d . 1 1
C C14 0.6545(6) 0.9901(3) 0.2807(3) 0.0190(8) Uani d . 1 1
O O11 1.2984(4) 0.4879(2) 0.4437(2) 0.0231(6) Uani d . 1 1
N N2 0.9543(5) 0.2985(3) -0.2121(3) 0.0234(8) Uani d . 1 1
H H2 0.9420 0.3318 -0.2591 0.028 Uiso calc R 1 1
N N4 0.5920(5) 0.9255(3) 0.1113(2) 0.0188(7) Uani d . 1 1
H H4A 0.5611 0.8834 0.0501 0.023 Uiso calc R 1 1
C C1 0.8336(6) -0.1274(3) -0.1935(3) 0.0188(9) Uani d . 1 1
O O1 0.8145(5) -0.1439(2) -0.1085(2) 0.0266(7) Uani d . 1 1
N N3 0.6749(5) 1.0765(3) 0.2371(2) 0.0191(7) Uani d . 1 1
C C13 0.6382(6) 1.0324(3) 0.1363(3) 0.0222(9) Uani d . 1 1
H H13 0.6441 1.0719 0.0881 0.027 Uiso calc R 1 1
O O2 0.8337(4) -0.2035(2) -0.2739(2) 0.0245(7) Uani d . 1 1
O O2W 0.9522(5) 0.2349(2) 0.4699(2) 0.0254(7) Uani d . 1 1
H H3W 1.0790 0.2374 0.4926 0.030 Uiso d R 1 1
H H4W 0.8920 0.2573 0.5212 0.030 Uiso d R 1 1
O O3W 1.3093(5) 0.4879(2) 0.0835(2) 0.0305(7) Uani d . 1 1
H H5W 1.3544 0.5197 0.0409 0.037 Uiso d R 1 1
H H6W 1.3685 0.5238 0.1434 0.037 Uiso d R 1 1
O O1W 0.5431(4) 0.3032(2) 0.3864(2) 0.0199(6) Uani d . 1 1
H H1W 0.5114 0.3053 0.4457 0.024 Uiso d R 1 1
H H2W 0.4386 0.2693 0.3422 0.024 Uiso d R 1 1

loop_
_atom_site_aniso_label
_atom_site_aniso_U_11
_atom_site_aniso_U_22
_atom_site_aniso_U_33
_atom_site_aniso_U_12
_atom_site_aniso_U_13
_atom_site_aniso_U_23
Cd1 0.01897(17) 0.01555(16) 0.02043(16) 0.00466(12) 0.00520(12) 0.00592(12)
Cd2 0.02124(17) 0.01475(16) 0.01756(16) 0.00124(12) 0.00324(12) 0.00147(12)
Cd3 0.02241(17) 0.01492(16) 0.01583(16) 0.00122(12) 0.00240(12) 0.00221(12)
S1 0.0164(5) 0.0140(5) 0.0139(5) 0.0007(4) 0.0021(4) 0.0026(4)
S2 0.0122(5) 0.0131(5) 0.0142(5) 0.0008(4) 0.0014(4) 0.0027(4)
N1 0.0241(19) 0.0117(17) 0.0215(18) 0.0023(14) 0.0020(14) 0.0019(14)
C6 0.025(2) 0.017(2) 0.025(2) 0.0022(17) 0.0028(17) 0.0066(17)
C8 0.020(2) 0.0149(19) 0.0127(18) 0.0044(16) 0.0034(15) 0.0046(15)
C7 0.0140(19) 0.016(2) 0.0164(19) 0.0009(15) 0.0028(15) 0.0039(16)
C3 0.025(2) 0.025(2) 0.013(2) 0.0055(18) 0.0035(16) -0.0011(17)
C4 0.028(2) 0.030(2) 0.016(2) 0.0043(19) -0.0018(17) 0.0100(18)
C5 0.014(2) 0.023(2) 0.023(2) 0.0033(16) 0.0021(16) 0.0121(18)
C2 0.0133(19) 0.017(2) 0.019(2) 0.0032(15) 0.0044(15) 0.0044(16)
C16 0.028(2) 0.024(2) 0.015(2) 0.0016(18) 0.0019(17) 0.0057(17)
C9 0.012(2) 0.022(2) 0.028(2) 0.0039(16) 0.0050(16) 0.0122(18)
C10 0.016(2) 0.020(2) 0.020(2) 0.0022(16) 0.0036(16) 0.0070(17)
C15 0.029(2) 0.018(2) 0.021(2) 0.0003(18) -0.0004(18) 0.0010(17)
O6 0.0229(16) 0.0247(16) 0.0279(16) 0.0078(13) 0.0035(12) 0.0120(13)
O5 0.0269(17) 0.0300(17) 0.0221(15) 0.0058(13) 0.0104(12) 0.0059(13)
O8 0.0300(18) 0.0241(17) 0.0386(18) -0.0016(14) 0.0098(14) 0.0131(14)
O4 0.0368(18) 0.0162(16) 0.0282(16) 0.0029(13) -0.0001(13) 0.0069(13)
O3 0.0304(17) 0.0252(13) 0.0252(16) 0.0019(13) 0.0018(13) 0.0162(12)
O9 0.0146(14) 0.0201(15) 0.0229(15) 0.0000(11) 0.0066(11) 0.0023(12)
O10 0.0342(17) 0.0156(15) 0.0225(15) 0.0078(13) 0.0019(12) 0.0056(12)
O12 0.0308(17) 0.0274(17) 0.0192(15) -0.0008(13) 0.0144(13) -0.0055(13)
O7 0.0321(18) 0.0283(17) 0.0203(15) -0.0002(14) -0.0061(13) -0.0002(13)
C11 0.020(2) 0.016(2) 0.0157(19) 0.0039(16) 0.0024(15) -0.0004(16)
C12 0.016(2) 0.015(2) 0.019(2) 0.0006(16) -0.0027(15) 0.0063(16)
C14 0.018(2) 0.015(2) 0.024(2) 0.0021(16) 0.0027(16) 0.0072(17)
O11 0.0161(14) 0.0306(17) 0.0241(15) 0.0053(12) -0.0008(12) 0.0112(13)
N2 0.030(2) 0.0241(19) 0.0231(19) 0.0060(16) 0.0047(15) 0.0174(16)
N4 0.0263(19) 0.0163(17) 0.0121(16) 0.0033(14) 0.0012(13) 0.0018(13)
C1 0.012(2) 0.016(2) 0.025(2) -0.0006(15) -0.0027(16) 0.0043(17)
O1 0.0368(18) 0.0158(15) 0.0251(16) 0.0014(13) -0.0025(13) 0.0067(12)
N3 0.0206(18) 0.0134(17) 0.0201(17) -0.0015(14) -0.0009(14) 0.0030(14)
C13 0.025(2) 0.022(2) 0.021(2) 0.0019(18) -0.0012(17) 0.0124(18)
O2 0.0189(15) 0.0184(15) 0.0302(16) 0.0021(12) 0.0015(12) -0.0032(13)
O2W 0.0279(17) 0.0284(17) 0.0182(14) 0.0057(13) 0.0020(12) 0.0035(13)
O3W 0.0418(19) 0.0237(16) 0.0221(16) -0.0005(14) -0.0026(13) 0.0057(13)
O1W 0.0180(15) 0.0215(15) 0.0164(14) -0.0008(12) 0.0041(11) -0.0001(11)

loop_
_atom_type_symbol
_atom_type_description
_atom_type_scat_dispersion_real
_atom_type_scat_dispersion_imag
_atom_type_scat_source
C C 0.0033 0.0016 'International Tables Vol C Tables 4.2.6.8 and 6.1.1.4'
H H 0.0000 0.0000 'International Tables Vol C Tables 4.2.6.8 and 6.1.1.4'
N N 0.0061 0.0033 'International Tables Vol C Tables 4.2.6.8 and 6.1.1.4'
O O 0.0106 0.0060 'International Tables Vol C Tables 4.2.6.8 and 6.1.1.4'
S S 0.1246 0.1234 'International Tables Vol C Tables 4.2.6.8 and 6.1.1.4'
Cd Cd -0.8075 1.2024 'International Tables Vol C Tables 4.2.6.8 and 6.1.1.4'

loop_
_geom_angle_atom_site_label_1
_geom_angle_atom_site_label_2
_geom_angle_atom_site_label_3
_geom_angle_site_symmetry_1
_geom_angle_site_symmetry_3
_geom_angle
O4 Cd1 O9 . . 113.71(10)
O4 Cd1 O5 . . 80.91(10)
O9 Cd1 O5 . . 83.30(10)
O4 Cd1 O11 . 1_455 99.81(10)
O9 Cd1 O11 . 1_455 145.80(9)
O5 Cd1 O11 . 1_455 109.59(10)
O4 Cd1 O1W . . 149.15(10)
O9 Cd1 O1W . . 75.24(9)
O5 Cd1 O1W . . 70.61(10)
O11 Cd1 O1W 1_455 . 79.48(9)
O4 Cd1 O11 . 2_766 130.86(10)
O9 Cd1 O11 . 2_766 80.54(9)
O5 Cd1 O11 . 2_766 148.10(10)
O11 Cd1 O11 1_455 2_766 72.16(10)
O1W Cd1 O11 . 2_766 78.73(9)
O4 Cd1 O3 . . 54.20(9)
O9 Cd1 O3 . . 113.17(10)
O5 Cd1 O3 . . 135.11(9)
O11 Cd1 O3 1_455 . 80.54(10)
O1W Cd1 O3 . . 152.12(9)
O11 Cd1 O3 2_766 . 76.75(9)
N3 Cd2 O2W 1_545 . 101.12(11)
N3 Cd2 O6 1_545 . 88.53(11)
O2W Cd2 O6 . . 164.12(11)
N3 Cd2 O9 1_545 . 166.27(11)
O2W Cd2 O9 . . 84.74(10)
O6 Cd2 O9 . . 88.70(10)
N3 Cd2 O2 1_545 2_755 94.34(11)
O2W Cd2 O2 . 2_755 85.19(10)
O6 Cd2 O2 . 2_755 81.50(10)
O9 Cd2 O2 . 2_755 98.54(10)
N3 Cd2 O1W 1_545 . 93.74(11)
O2W Cd2 O1W . . 82.80(10)
O6 Cd2 O1W . . 109.37(9)
O9 Cd2 O1W . . 74.54(9)
O2 Cd2 O1W 2_755 . 166.62(10)
N1 Cd3 O1 . 2_755 92.82(11)
N1 Cd3 O12 . . 140.73(11)
O1 Cd3 O12 2_755 . 119.93(11)
N1 Cd3 O3W . . 86.41(11)
O1 Cd3 O3W 2_755 . 153.63(11)
O12 Cd3 O3W . . 73.50(10)
N1 Cd3 O6 . . 85.14(11)
O1 Cd3 O6 2_755 . 81.41(10)
O12 Cd3 O6 . . 79.61(10)
O3W Cd3 O6 . . 124.68(10)
N1 Cd3 O5 . 1_655 135.91(11)
O1 Cd3 O5 2_755 1_655 86.67(10)
O12 Cd3 O5 . 1_655 71.83(10)
O3W Cd3 O5 . 1_655 75.92(10)
O6 Cd3 O5 . 1_655 137.90(9)
O8 S1 O7 . . 112.03(19)
O8 S1 O5 . . 112.00(18)
O7 S1 O5 . . 106.71(18)
O8 S1 O6 . . 108.93(18)
O7 S1 O6 . . 110.12(18)
O5 S1 O6 . . 106.92(16)
O12 S2 O10 . . 111.20(18)
O12 S2 O11 . . 107.91(18)
O10 S2 O11 . . 110.38(17)
O12 S2 O9 . . 110.49(17)
O10 S2 O9 . . 108.24(17)
O11 S2 O9 . . 108.60(16)
C6 N1 C7 . . 105.7(3)
C6 N1 Cd3 . . 122.0(3)
C7 N1 Cd3 . . 131.4(2)
N1 C6 N2 . . 112.8(4)
N1 C6 H6 . . 123.6
N2 C6 H6 . . 123.6
C7 C8 C2 . . 117.9(3)
C7 C8 H8 . . 121.1
C2 C8 H8 . . 121.1
C8 C7 N1 . . 131.6(3)
C8 C7 C5 . . 120.8(4)
N1 C7 C5 . . 107.6(3)
C4 C3 C2 . . 122.0(4)
C4 C3 H3 . . 119.0
C2 C3 H3 . . 119.0
C3 C4 C5 . . 117.3(4)
C3 C4 H4 . . 121.3
C5 C4 H4 . . 121.3
N2 C5 C4 . . 132.6(4)
N2 C5 C7 . . 106.2(3)
C4 C5 C7 . . 121.2(4)
C8 C2 C3 . . 120.7(4)
C8 C2 C1 . . 119.8(3)
C3 C2 C1 . . 119.5(3)
C15 C16 C10 . . 122.4(4)
C15 C16 H16 . . 118.8
C10 C16 H16 . . 118.8
O4 C9 O3 . . 120.0(4)
O4 C9 C10 . . 120.0(4)
O3 C9 C10 . . 119.9(4)
C11 C10 C16 . . 121.2(4)
C11 C10 C9 . . 118.7(4)
C16 C10 C9 . . 120.0(3)
C16 C15 C14 . . 116.9(4)
C16 C15 H15 . . 121.5
C14 C15 H15 . . 121.5
S1 O6 Cd2 . . 117.49(16)
S1 O6 Cd3 . . 116.06(15)
Cd2 O6 Cd3 . . 110.03(11)
S1 O5 Cd1 . . 135.31(18)
S1 O5 Cd3 . 1_455 101.40(14)
Cd1 O5 Cd3 . 1_455 117.53(11)
C9 O4 Cd1 . . 99.4(2)
C9 O3 Cd1 . . 86.4(2)
S2 O9 Cd2 . . 124.43(15)
S2 O9 Cd1 . . 124.10(16)
Cd2 O9 Cd1 . . 101.86(10)
S2 O12 Cd3 . . 156.42(19)
C10 C11 C12 . . 115.8(4)
C10 C11 H11 . . 122.1
C12 C11 H11 . . 122.1
N4 C12 C11 . . 131.1(4)
N4 C12 C14 . . 105.8(3)
C11 C12 C14 . . 123.1(4)
C15 C14 C12 . . 120.5(4)
C15 C14 N3 . . 130.6(4)
C12 C14 N3 . . 108.9(3)
S2 O11 Cd1 . 1_655 108.68(15)
S2 O11 Cd1 . 2_766 142.21(17)
Cd1 O11 Cd1 1_655 2_766 107.84(10)
C6 N2 C5 . . 107.6(3)
C6 N2 H2 . . 126.2
C5 N2 H2 . . 126.2
C13 N4 C12 . . 107.3(3)
C13 N4 H4A . . 126.4
C12 N4 H4A . . 126.4
O1 C1 O2 . . 122.5(4)
O1 C1 C2 . . 119.3(3)
O2 C1 C2 . . 118.2(4)
C1 O1 Cd3 . 2_755 112.1(2)
C13 N3 C14 . . 104.9(3)
C13 N3 Cd2 . 1_565 123.2(3)
C14 N3 Cd2 . 1_565 128.5(3)
N3 C13 N4 . . 113.1(3)
N3 C13 H13 . . 123.4
N4 C13 H13 . . 123.4
C1 O2 Cd2 . 2_755 116.4(2)
Cd2 O2W H3W . . 123.0
Cd2 O2W H4W . . 123.8
H3W O2W H4W . . 107.7
Cd3 O3W H5W . . 145.3
Cd3 O3W H6W . . 102.8
H5W O3W H6W . . 107.7
Cd1 O1W Cd2 . . 95.76(9)
Cd1 O1W H1W . . 108.5
Cd2 O1W H1W . . 130.5
Cd1 O1W H2W . . 108.6
Cd2 O1W H2W . . 104.1
H1W O1W H2W . . 107.7

loop_
_geom_bond_atom_site_label_1
_geom_bond_atom_site_label_2
_geom_bond_site_symmetry_2
_geom_bond_distance
Cd1 O4 . 2.266(3)
Cd1 O9 . 2.335(3)
Cd1 O5 . 2.386(3)
Cd1 O11 1_455 2.398(3)
Cd1 O1W . 2.403(3)
Cd1 O11 2_766 2.437(3)
Cd1 O3 . 2.532(3)
Cd2 N3 1_545 2.229(3)
Cd2 O2W . 2.264(3)
Cd2 O6 . 2.301(3)
Cd2 O9 . 2.312(3)
Cd2 O2 2_755 2.349(3)
Cd2 O1W . 2.461(3)
Cd3 N1 . 2.271(3)
Cd3 O1 2_755 2.287(3)
Cd3 O12 . 2.321(3)
Cd3 O3W . 2.394(3)
Cd3 O6 . 2.462(3)
Cd3 O5 1_655 2.551(3)
S1 O8 . 1.445(3)
S1 O7 . 1.460(3)
S1 O5 . 1.495(3)
S1 O6 . 1.506(3)
S2 O12 . 1.451(3)
S2 O10 . 1.454(3)
S2 O11 . 1.483(3)
S2 O9 . 1.493(3)
N1 C6 . 1.312(5)
N1 C7 . 1.399(5)
C6 N2 . 1.347(5)
C6 H6 . 0.9300
C8 C7 . 1.386(5)
C8 C2 . 1.391(5)
C8 H8 . 0.9300
C7 C5 . 1.410(5)
C3 C4 . 1.368(6)
C3 C2 . 1.410(5)
C3 H3 . 0.9300
C4 C5 . 1.401(6)
C4 H4 . 0.9300
C5 N2 . 1.358(5)
C2 C1 . 1.494(5)
C16 C15 . 1.380(6)
C16 C10 . 1.399(6)
C16 H16 . 0.9300
C9 O4 . 1.259(5)
C9 O3 . 1.280(5)
C9 C10 . 1.487(5)
C10 C11 . 1.390(5)
C15 C14 . 1.388(6)
C15 H15 . 0.9300
C11 C12 . 1.392(5)
C11 H11 . 0.9300
C12 N4 . 1.384(5)
C12 C14 . 1.394(6)
C14 N3 . 1.396(5)
N2 H2 . 0.8600
N4 C13 . 1.335(5)
N4 H4A . 0.8600
C1 O1 . 1.243(5)
C1 O2 . 1.282(5)
N3 C13 . 1.328(5)
C13 H13 . 0.9300
O2W H3W . 0.8500
O2W H4W . 0.8500
O3W H5W . 0.8500
O3W H6W . 0.8501
O1W H1W . 0.8501
O1W H2W . 0.8500

loop_
_geom_hbond_atom_site_label_D
_geom_hbond_atom_site_label_H
_geom_hbond_atom_site_label_A
_geom_hbond_site_symmetry_A
_geom_hbond_distance_DH
_geom_hbond_distance_HA
_geom_hbond_distance_DA
_geom_hbond_angle_DHA
N2 H2 O10 2_765 0.86 1.98 2.836(4) 176
N4 H4A O7 2_665 0.86 1.98 2.716(4) 143
O1W H1W O3 2_666 0.85 1.91 2.736(4) 163
O1W H2W O2 2_655 0.85 1.91 2.734(4) 165
O2W H3W O3 2_766 0.85 1.99 2.770(4) 153
O2W H4W O10 2_766 0.85 2.01 2.687(4) 136
O3W H5W O8 2_765 0.85 2.23 2.925(4) 139
O3W H6W O4 1_655 0.85 2.09 2.918(4) 166

loop_
_geom_torsion_atom_site_label_1
_geom_torsion_atom_site_label_2
_geom_torsion_atom_site_label_3
_geom_torsion_atom_site_label_4
_geom_torsion_site_symmetry_1
_geom_torsion_site_symmetry_4
_geom_torsion
O1 Cd3 N1 C6 2_755 . -163.5(3)
O12 Cd3 N1 C6 . . 48.4(4)
O3W Cd3 N1 C6 . . -9.9(3)
O6 Cd3 N1 C6 . . 115.4(3)
O5 Cd3 N1 C6 1_655 . -75.3(4)
O1 Cd3 N1 C7 2_755 . 3.3(3)
O12 Cd3 N1 C7 . . -144.9(3)
O3W Cd3 N1 C7 . . 156.9(4)
O6 Cd3 N1 C7 . . -77.9(3)
O5 Cd3 N1 C7 1_655 . 91.4(4)
C7 N1 C6 N2 . . -1.6(5)
Cd3 N1 C6 N2 . . 168.1(3)
C2 C8 C7 N1 . . -176.2(4)
C2 C8 C7 C5 . . 3.3(6)
C6 N1 C7 C8 . . -178.1(4)
Cd3 N1 C7 C8 . . 13.5(6)
C6 N1 C7 C5 . . 2.4(4)
Cd3 N1 C7 C5 . . -166.0(3)
C2 C3 C4 C5 . . 2.4(6)
C3 C4 C5 N2 . . 178.4(4)
C3 C4 C5 C7 . . 0.8(6)
C8 C7 C5 N2 . . 178.1(3)
N1 C7 C5 N2 . . -2.3(4)
C8 C7 C5 C4 . . -3.7(6)
N1 C7 C5 C4 . . 175.8(4)
C7 C8 C2 C3 . . -0.1(6)
C7 C8 C2 C1 . . 176.9(3)
C4 C3 C2 C8 . . -2.8(6)
C4 C3 C2 C1 . . -179.9(4)
C15 C16 C10 C11 . . -1.3(6)
C15 C16 C10 C9 . . 174.8(4)
O4 C9 C10 C11 . . 0.5(6)
O3 C9 C10 C11 . . 177.8(4)
O4 C9 C10 C16 . . -175.7(4)
O3 C9 C10 C16 . . 1.6(6)
C10 C16 C15 C14 . . -0.5(6)
O8 S1 O6 Cd2 . . 118.20(19)
O7 S1 O6 Cd2 . . -118.58(19)
O5 S1 O6 Cd2 . . -3.0(2)
O8 S1 O6 Cd3 . . -15.0(2)
O7 S1 O6 Cd3 . . 108.25(19)
O5 S1 O6 Cd3 . . -136.19(17)
N3 Cd2 O6 S1 1_545 . 103.62(19)
O2W Cd2 O6 S1 . . -128.4(3)
O9 Cd2 O6 S1 . . -62.93(18)
O2 Cd2 O6 S1 2_755 . -161.77(19)
O1W Cd2 O6 S1 . . 10.2(2)
N3 Cd2 O6 Cd3 1_545 . -120.60(13)
O2W Cd2 O6 Cd3 . . 7.4(4)
O9 Cd2 O6 Cd3 . . 72.85(12)
O2 Cd2 O6 Cd3 2_755 . -25.99(11)
O1W Cd2 O6 Cd3 . . 145.96(10)
N1 Cd3 O6 S1 . . -60.98(18)
O1 Cd3 O6 S1 2_755 . -154.58(19)
O12 Cd3 O6 S1 . . 82.68(18)
O3W Cd3 O6 S1 . . 21.2(2)
O5 Cd3 O6 S1 1_655 . 130.18(16)
N1 Cd3 O6 Cd2 . . 162.54(14)
O1 Cd3 O6 Cd2 2_755 . 68.94(12)
O12 Cd3 O6 Cd2 . . -53.79(12)
O3W Cd3 O6 Cd2 . . -115.24(12)
O5 Cd3 O6 Cd2 1_655 . -6.3(2)
O8 S1 O5 Cd1 . . -44.7(3)
O7 S1 O5 Cd1 . . -167.6(2)
O6 S1 O5 Cd1 . . 74.6(3)
O8 S1 O5 Cd3 . 1_455 106.28(17)
O7 S1 O5 Cd3 . 1_455 -16.65(19)
O6 S1 O5 Cd3 . 1_455 -134.47(15)
O4 Cd1 O5 S1 . . 72.8(2)
O9 Cd1 O5 S1 . . -42.5(2)
O11 Cd1 O5 S1 1_455 . 170.1(2)
O1W Cd1 O5 S1 . . -119.2(3)
O11 Cd1 O5 S1 2_766 . -102.4(3)
O3 Cd1 O5 S1 . . 73.8(3)
O4 Cd1 O5 Cd3 . 1_455 -74.72(14)
O9 Cd1 O5 Cd3 . 1_455 169.89(14)
O11 Cd1 O5 Cd3 1_455 1_455 22.53(15)
O1W Cd1 O5 Cd3 . 1_455 93.22(14)
O11 Cd1 O5 Cd3 2_766 1_455 110.02(18)
O3 Cd1 O5 Cd3 . 1_455 -73.80(18)
O3 C9 O4 Cd1 . . -0.9(4)
C10 C9 O4 Cd1 . . 176.4(3)
O9 Cd1 O4 C9 . . -101.8(2)
O5 Cd1 O4 C9 . . 179.7(3)
O11 Cd1 O4 C9 1_455 . 71.2(3)
O1W Cd1 O4 C9 . . 157.1(2)
O11 Cd1 O4 C9 2_766 . -3.6(3)
O3 Cd1 O4 C9 . . 0.5(2)
O4 C9 O3 Cd1 . . 0.8(4)
C10 C9 O3 Cd1 . . -176.5(3)
O4 Cd1 O3 C9 . . -0.5(2)
O9 Cd1 O3 C9 . . 102.9(2)
O5 Cd1 O3 C9 . . -1.6(3)
O11 Cd1 O3 C9 1_455 . -109.9(2)
O1W Cd1 O3 C9 . . -154.6(2)
O11 Cd1 O3 C9 2_766 . 176.3(2)
O12 S2 O9 Cd2 . . 32.9(2)
O10 S2 O9 Cd2 . . 154.85(17)
O11 S2 O9 Cd2 . . -85.3(2)
O12 S2 O9 Cd1 . . -107.1(2)
O10 S2 O9 Cd1 . . 14.9(2)
O11 S2 O9 Cd1 . . 134.77(18)
N3 Cd2 O9 S2 1_545 . -142.1(4)
O2W Cd2 O9 S2 . . 101.78(19)
O6 Cd2 O9 S2 . . -63.74(19)
O2 Cd2 O9 S2 2_755 . 17.5(2)
O1W Cd2 O9 S2 . . -174.3(2)
N3 Cd2 O9 Cd1 1_545 . 4.9(5)
O2W Cd2 O9 Cd1 . . -111.23(11)
O6 Cd2 O9 Cd1 . . 83.25(11)
O2 Cd2 O9 Cd1 2_755 . 164.46(10)
O1W Cd2 O9 Cd1 . . -27.26(9)
O4 Cd1 O9 S2 . . 26.4(2)
O5 Cd1 O9 S2 . . 103.35(19)
O11 Cd1 O9 S2 1_455 . -141.33(17)
O1W Cd1 O9 S2 . . 175.0(2)
O11 Cd1 O9 S2 2_766 . -104.26(19)
O3 Cd1 O9 S2 . . -33.2(2)
O4 Cd1 O9 Cd2 . . -120.77(11)
O5 Cd1 O9 Cd2 . . -43.79(10)
O11 Cd1 O9 Cd2 1_455 . 71.53(19)
O1W Cd1 O9 Cd2 . . 27.87(10)
O11 Cd1 O9 Cd2 2_766 . 108.61(11)
O3 Cd1 O9 Cd2 . . 179.70(8)
O10 S2 O12 Cd3 . . -132.4(5)
O11 S2 O12 Cd3 . . 106.4(5)
O9 S2 O12 Cd3 . . -12.2(6)
N1 Cd3 O12 S2 . . 93.6(5)
O1 Cd3 O12 S2 2_755 . -48.9(5)
O3W Cd3 O12 S2 . . 155.9(5)
O6 Cd3 O12 S2 . . 24.8(5)
O5 Cd3 O12 S2 1_655 . -123.9(5)
C16 C10 C11 C12 . . 1.0(6)
C9 C10 C11 C12 . . -175.1(3)
C10 C11 C12 N4 . . 177.6(4)
C10 C11 C12 C14 . . 1.0(6)
C16 C15 C14 C12 . . 2.5(6)
C16 C15 C14 N3 . . -177.2(4)
N4 C12 C14 C15 . . 179.8(4)
C11 C12 C14 C15 . . -2.8(6)
N4 C12 C14 N3 . . -0.4(4)
C11 C12 C14 N3 . . 176.9(4)
O12 S2 O11 Cd1 . 1_655 24.1(2)
O10 S2 O11 Cd1 . 1_655 -97.64(18)
O9 S2 O11 Cd1 . 1_655 143.85(14)
O12 S2 O11 Cd1 . 2_766 -171.4(3)
O10 S2 O11 Cd1 . 2_766 66.9(3)
O9 S2 O11 Cd1 . 2_766 -51.6(3)
N1 C6 N2 C5 . . 0.1(5)
C4 C5 N2 C6 . . -176.5(4)
C7 C5 N2 C6 . . 1.4(4)
C11 C12 N4 C13 . . -175.9(4)
C14 C12 N4 C13 . . 1.1(4)
C8 C2 C1 O1 . . 17.5(5)
C3 C2 C1 O1 . . -165.4(4)
C8 C2 C1 O2 . . -161.8(3)
C3 C2 C1 O2 . . 15.2(5)
O2 C1 O1 Cd3 . 2_755 7.8(5)
C2 C1 O1 Cd3 . 2_755 -171.5(3)
C15 C14 N3 C13 . . 179.3(4)
C12 C14 N3 C13 . . -0.5(4)
C15 C14 N3 Cd2 . 1_565 19.9(6)
C12 C14 N3 Cd2 . 1_565 -159.9(3)
C14 N3 C13 N4 . . 1.3(5)
Cd2 N3 C13 N4 1_565 . 162.0(3)
C12 N4 C13 N3 . . -1.5(5)
O1 C1 O2 Cd2 . 2_755 -93.2(4)
C2 C1 O2 Cd2 . 2_755 86.1(4)
O4 Cd1 O1W Cd2 . . 86.1(2)
O9 Cd1 O1W Cd2 . . -25.60(9)
O5 Cd1 O1W Cd2 . . 62.39(10)
O11 Cd1 O1W Cd2 1_455 . 177.65(10)
O11 Cd1 O1W Cd2 2_766 . -108.66(10)
O3 Cd1 O1W Cd2 . . -137.43(17)
N3 Cd2 O1W Cd1 1_545 . -146.77(11)
O2W Cd2 O1W Cd1 . . 112.47(11)
O6 Cd2 O1W Cd1 . . -57.02(12)
O9 Cd2 O1W Cd1 . . 25.96(9)
O2 Cd2 O1W Cd1 2_755 . 86.2(4)
